data_7246713
loop_
_publ_author_name
'Acebedo-Mart\'inez, Francisco Javier'
'Dom\'inguez-Mart\'in, Alicia'
'Alarc\'on-Payer, Carolina'
'Frontera, Antonio'
'Ib\'a\~nez, \'Angel'
'Choquesillo-Lazarte, Duane'

_publ_section_title
;
 Evaluation of synthon influence on ethenzamide--polyphenol pharmaceutical
 cocrystals
;
_journal_issue 21
_journal_name_full CrystEngComm
_journal_page_first 3150
_journal_page_last 3163
_journal_paper_doi 10.1039/D3CE00234A
_journal_volume 25
_journal_year 2023
_chemical_formula_moiety '2(C9 H11 N O2), C6 H6 O2'
_chemical_formula_sum 'C24 H28 N2 O6'
_chemical_formula_weight 440.48
_space_group_crystal_system monoclinic
_space_group_IT_number 14
_space_group_name_Hall '-P 2ybc'
_space_group_name_H-M_alt 'P 1 21/c 1'
_atom_sites_solution_hydrogens geom
_audit_creation_date 2023-03-11
_audit_creation_method
;
Olex2 1.5
(compiled 2022.04.07 svn.rca3783a0 for OlexSys, GUI svn.r6498)
;
_audit_update_record
;
2023-03-11 deposited with the CCDC.	2023-05-03 downloaded from the CCDC.
;
_cell_angle_alpha 90
_cell_angle_beta 93.473(3)
_cell_angle_gamma 90
_cell_formula_units_Z 4
_cell_length_a 10.2189(6)
_cell_length_b 13.8655(10)
_cell_length_c 16.3778(10)
_cell_measurement_reflns_used 2423
_cell_measurement_temperature 298(2)
_cell_measurement_theta_max 66.62
_cell_measurement_theta_min 4.18
_cell_volume 2316.3(3)
_computing_cell_refinement 'SAINT v8.34A (Bruker, 2013)'
_computing_data_collection 'Bruker Apex 4, 2022'
_computing_data_reduction 'SAINT v8.34A (Bruker, 2013)'
_computing_molecular_graphics 'Olex2 1.5 (Dolomanov et al., 2009)'
_computing_publication_material 'Olex2 1.5 (Dolomanov et al., 2009)'
_computing_structure_refinement 'XL  (Sheldrick, 2008)'
_computing_structure_solution 'XT (Sheldrick, 2015)'
_diffrn_ambient_temperature 298(2)
_diffrn_measured_fraction_theta_full 0.991
_diffrn_measured_fraction_theta_max 0.991
_diffrn_measurement_device_type 'Bruker D8 Venture'
_diffrn_measurement_method '\f and \w scans'
_diffrn_radiation_type CuK\a
_diffrn_radiation_wavelength 1.54178
_diffrn_reflns_av_R_equivalents 0.0538
_diffrn_reflns_av_unetI/netI 0.0328
_diffrn_reflns_Laue_measured_fraction_full 0.991
_diffrn_reflns_Laue_measured_fraction_max 0.991
_diffrn_reflns_limit_h_max 12
_diffrn_reflns_limit_h_min -12
_diffrn_reflns_limit_k_max 16
_diffrn_reflns_limit_k_min -16
_diffrn_reflns_limit_l_max 18
_diffrn_reflns_limit_l_min -19
_diffrn_reflns_number 31842
_diffrn_reflns_point_group_measured_fraction_full 0.991
_diffrn_reflns_point_group_measured_fraction_max 0.991
_diffrn_reflns_theta_full 66.590
_diffrn_reflns_theta_max 66.590
_diffrn_reflns_theta_min 4.181
_exptl_absorpt_coefficient_mu 0.750
_exptl_absorpt_correction_T_max 0.7528
_exptl_absorpt_correction_T_min 0.6222
_exptl_absorpt_correction_type multi-scan
_exptl_absorpt_process_details
;
SADABS-2008/1 (Bruker,2008) was used for absorption correction.
wR2(int) was 0.1073 before and 0.0731 after correction.
The Ratio of minimum to maximum transmission is 0.8265.
The \l/2 correction factor is 0.0015.
;
_exptl_crystal_colour colourless
_exptl_crystal_colour_primary colourless
_exptl_crystal_density_diffrn 1.263
_exptl_crystal_description block
_exptl_crystal_F_000 936
_exptl_crystal_size_max 0.12
_exptl_crystal_size_mid 0.11
_exptl_crystal_size_min 0.1
_refine_diff_density_max 0.159
_refine_diff_density_min -0.130
_refine_diff_density_rms 0.029
_refine_ls_extinction_coef 0.0081(6)
_refine_ls_extinction_expression Fc^*^=kFc[1+0.001xFc^2^\l^3^/sin(2\q)]^-1/4^
_refine_ls_extinction_method 'SHELXL-2019/1 (Sheldrick 2019)'
_refine_ls_goodness_of_fit_ref 1.064
_refine_ls_hydrogen_treatment constr
_refine_ls_matrix_type full
_refine_ls_number_parameters 294
_refine_ls_number_reflns 4058
_refine_ls_number_restraints 0
_refine_ls_restrained_S_all 1.064
_refine_ls_R_factor_all 0.0447
_refine_ls_R_factor_gt 0.0395
_refine_ls_shift/su_max 0.000
_refine_ls_shift/su_mean 0.000
_refine_ls_structure_factor_coef Fsqd
_refine_ls_weighting_details 'w=1/[\s^2^(Fo^2^)+(0.0643P)^2^+0.2566P] where P=(Fo^2^+2Fc^2^)/3'
_refine_ls_weighting_scheme calc
_refine_ls_wR_factor_gt 0.1139
_refine_ls_wR_factor_ref 0.1208
_reflns_Friedel_coverage 0.000
_reflns_number_gt 3483
_reflns_number_total 4058
_reflns_threshold_expression 'I > 2\s(I)'
_cod_data_source_file d3ce00234a2.cif
_cod_data_source_block eres
_cod_depositor_comments
;
The following automatic conversions were performed:

data item '_exptl_absorpt_correction_type' value 'MULTI-SCAN' was
changed to 'multi-scan' in accordance with the
/home/data/users/saulius/crontab/automatic-downloads/rss-feeds/RSC/lib/dictionaries/cif_core.dic
dictionary named 'cif_core.dic' version 2.4.2 last updated on
2011-04-26.

Automatic conversion script
Id: cif_fix_values 8170 2020-07-09 18:12:32Z antanas 

 Adding full bibliography for 7246710--7246713.cif.
;
_cod_database_code 7246713
_shelx_shelxl_version_number 2019/1
_shelx_space_group_comment
;
The symmetry employed for this shelxl refinement is uniquely defined
by the following loop, which should always be used as a source of
symmetry information in preference to the above space-group names.
They are only intended as comments.
;
_olex2_refinement_description
;
1. Fixed Uiso
 At 1.2 times of:
  All C(H) groups, All C(H,H) groups, All N(H,H) groups
 At 1.5 times of:
  All C(H,H,H) groups, All O(H) groups
2.a Secondary CH2 refined with riding coordinates:
 C8(H8A,H8B), C18(H18A,H18B)
2.b Aromatic/amide H refined with riding coordinates:
 C3(H3), C4(H4), C5(H5), C6(H6), C13(H13), C14(H14), C15(H15), C16(H16),
 C20(H20), C22(H22), C23(H23), C24(H24)
2.c X=CH2 refined with riding coordinates:
 N1(H1A,H1B), N2(H2A,H2B)
2.d Idealised Me refined as rotating group:
 C9(H9A,H9B,H9C), C19(H19A,H19B,H19C)
2.e Idealised tetrahedral OH refined as rotating group:
 O5(H5A), O6(H6A)
;
_olex2_submission_special_instructions 'No special instructions were received'

loop_
_space_group_symop_operation_xyz
'x, y, z'
'-x, y+1/2, -z+1/2'
'-x, -y, -z'
'x, -y-1/2, z-1/2'

loop_
_atom_site_label
_atom_site_type_symbol
_atom_site_fract_x
_atom_site_fract_y
_atom_site_fract_z
_atom_site_U_iso_or_equiv
_atom_site_adp_type
_atom_site_occupancy
_atom_site_site_symmetry_order
_atom_site_calc_flag
_atom_site_refinement_flags_posn
_atom_site_refinement_flags_adp
_atom_site_refinement_flags_occupancy
_atom_site_disorder_assembly
_atom_site_disorder_group
O1 O 0.89762(9) 0.57322(8) 0.38376(6) 0.0696(3) Uani 1 1 d . . . . .
N1 N 0.68070(12) 0.58719(10) 0.38162(7) 0.0703(4) Uani 1 1 d . . . . .
H1A H 0.673890 0.573192 0.330388 0.084 Uiso 1 1 calc R U . . .
H1B H 0.611527 0.599087 0.407295 0.084 Uiso 1 1 calc R U . . .
C1 C 0.80893(13) 0.61469(9) 0.51017(8) 0.0545(3) Uani 1 1 d . . . . .
O2 O 0.57962(9) 0.62905(8) 0.52169(5) 0.0661(3) Uani 1 1 d . . . . .
C2 C 0.70256(13) 0.63405(9) 0.55859(8) 0.0569(3) Uani 1 1 d . . . . .
C3 C 0.72538(16) 0.65726(11) 0.64109(9) 0.0687(4) Uani 1 1 d . . . . .
H3 H 0.655190 0.669394 0.673199 0.082 Uiso 1 1 calc R U . . .
C4 C 0.85188(18) 0.66219(12) 0.67501(10) 0.0769(4) Uani 1 1 d . . . . .
H4 H 0.866530 0.679000 0.729774 0.092 Uiso 1 1 calc R U . . .
C5 C 0.95745(17) 0.64246(12) 0.62862(10) 0.0768(4) Uani 1 1 d . . . . .
H5 H 1.042536 0.645398 0.652094 0.092 Uiso 1 1 calc R U . . .
C6 C 0.93524(15) 0.61835(10) 0.54709(9) 0.0657(4) Uani 1 1 d . . . . .
H6 H 1.006208 0.604250 0.516179 0.079 Uiso 1 1 calc R U . . .
C7 C 0.79709(13) 0.59042(9) 0.42079(8) 0.0547(3) Uani 1 1 d . . . . .
C8 C 0.46817(14) 0.64911(12) 0.56773(9) 0.0675(4) Uani 1 1 d . . . . .
H8A H 0.473863 0.713838 0.590121 0.081 Uiso 1 1 calc R U . . .
H8B H 0.463751 0.603720 0.612547 0.081 Uiso 1 1 calc R U . . .
C9 C 0.34956(15) 0.63962(13) 0.51002(10) 0.0772(4) Uani 1 1 d . . . . .
H9A H 0.352698 0.687407 0.467771 0.116 Uiso 1 1 calc R U . . .
H9B H 0.272026 0.648876 0.539379 0.116 Uiso 1 1 calc R U . . .
H9C H 0.347898 0.576491 0.485909 0.116 Uiso 1 1 calc R U . . .
N2 N 0.88519(12) 0.93796(11) 0.70296(7) 0.0759(4) Uani 1 1 d . . . . .
H2A H 0.895864 0.954934 0.753425 0.091 Uiso 1 1 calc R U . . .
H2B H 0.951719 0.921167 0.676513 0.091 Uiso 1 1 calc R U . . .
O3 O 0.66962(9) 0.96200(7) 0.70417(6) 0.0670(3) Uani 1 1 d . . . . .
O4 O 0.97665(9) 0.88937(7) 0.56121(6) 0.0632(3) Uani 1 1 d . . . . .
C11 C 0.74878(13) 0.90891(9) 0.57817(8) 0.0536(3) Uani 1 1 d . . . . .
C12 C 0.85105(13) 0.88405(9) 0.52793(8) 0.0547(3) Uani 1 1 d . . . . .
C13 C 0.82161(15) 0.85626(10) 0.44716(9) 0.0643(4) Uani 1 1 d . . . . .
H13 H 0.888728 0.839711 0.413905 0.077 Uiso 1 1 calc R U . . .
C14 C 0.69299(16) 0.85330(12) 0.41650(9) 0.0719(4) Uani 1 1 d . . . . .
H14 H 0.674188 0.834678 0.362505 0.086 Uiso 1 1 calc R U . . .
C15 C 0.59177(16) 0.87751(12) 0.46461(10) 0.0734(4) Uani 1 1 d . . . . .
H15 H 0.505342 0.875388 0.443358 0.088 Uiso 1 1 calc R U . . .
C16 C 0.62041(14) 0.90493(10) 0.54472(9) 0.0640(4) Uani 1 1 d . . . . .
H16 H 0.552154 0.921159 0.577184 0.077 Uiso 1 1 calc R U . . .
C17 C 0.76672(13) 0.93768(9) 0.66608(8) 0.0560(3) Uani 1 1 d . . . . .
C18 C 1.08362(14) 0.86320(11) 0.51283(9) 0.0626(4) Uani 1 1 d . . . . .
H18A H 1.086697 0.905598 0.465874 0.075 Uiso 1 1 calc R U . . .
H18B H 1.073198 0.797400 0.493395 0.075 Uiso 1 1 calc R U . . .
C19 C 1.20673(15) 0.87263(12) 0.56657(11) 0.0777(4) Uani 1 1 d . . . . .
H19A H 1.281045 0.858840 0.535363 0.117 Uiso 1 1 calc R U . . .
H19B H 1.204459 0.827926 0.611222 0.117 Uiso 1 1 calc R U . . .
H19C H 1.213635 0.937178 0.587598 0.117 Uiso 1 1 calc R U . . .
O5 O 1.04171(10) 0.77426(8) 0.84205(7) 0.0771(3) Uani 1 1 d . . . . .
H5A H 1.009601 0.825964 0.854656 0.116 Uiso 1 1 calc R U . . .
O6 O 1.44389(9) 0.63818(8) 0.76770(6) 0.0691(3) Uani 1 1 d . . . . .
H6A H 1.404013 0.588741 0.777926 0.104 Uiso 1 1 calc R U . . .
C20 C 1.23957(13) 0.70763(10) 0.80440(8) 0.0569(3) Uani 1 1 d . . . . .
H20 H 1.204619 0.646805 0.813026 0.068 Uiso 1 1 calc R U . . .
C21 C 1.16519(13) 0.78932(10) 0.81677(8) 0.0589(3) Uani 1 1 d . . . . .
C22 C 1.21610(15) 0.88032(11) 0.80397(9) 0.0669(4) Uani 1 1 d . . . . .
H22 H 1.166526 0.935217 0.812631 0.080 Uiso 1 1 calc R U . . .
C23 C 1.34180(16) 0.88797(12) 0.77813(10) 0.0727(4) Uani 1 1 d . . . . .
H23 H 1.376419 0.948827 0.769183 0.087 Uiso 1 1 calc R U . . .
C24 C 1.41754(14) 0.80724(12) 0.76523(9) 0.0676(4) Uani 1 1 d . . . . .
H24 H 1.501830 0.813614 0.747445 0.081 Uiso 1 1 calc R U . . .
C25 C 1.36561(13) 0.71653(10) 0.77926(7) 0.0575(3) Uani 1 1 d . . . . .

loop_
_atom_site_aniso_label
_atom_site_aniso_U_11
_atom_site_aniso_U_22
_atom_site_aniso_U_33
_atom_site_aniso_U_23
_atom_site_aniso_U_13
_atom_site_aniso_U_12
O1 0.0587(6) 0.0878(7) 0.0636(6) 0.0038(5) 0.0150(5) 0.0069(5)
N1 0.0572(7) 0.1045(10) 0.0498(6) -0.0079(6) 0.0075(5) 0.0032(6)
C1 0.0566(7) 0.0530(7) 0.0540(7) 0.0056(5) 0.0037(6) -0.0022(5)
O2 0.0554(6) 0.0915(7) 0.0520(5) -0.0080(5) 0.0079(4) 0.0013(5)
C2 0.0611(8) 0.0569(7) 0.0525(7) 0.0012(5) 0.0027(6) -0.0023(6)
C3 0.0777(10) 0.0746(9) 0.0536(8) -0.0040(7) 0.0036(7) -0.0016(7)
C4 0.0924(12) 0.0796(10) 0.0571(8) -0.0016(7) -0.0096(8) -0.0069(9)
C5 0.0724(10) 0.0795(10) 0.0760(10) 0.0069(8) -0.0170(8) -0.0094(8)
C6 0.0610(8) 0.0672(9) 0.0684(9) 0.0081(7) -0.0008(7) -0.0031(6)
C7 0.0551(7) 0.0553(7) 0.0546(7) 0.0067(5) 0.0094(6) 0.0003(5)
C8 0.0647(9) 0.0812(9) 0.0582(8) -0.0047(7) 0.0174(7) -0.0004(7)
C9 0.0616(9) 0.0928(11) 0.0779(10) -0.0035(8) 0.0102(7) 0.0004(8)
N2 0.0617(7) 0.1132(11) 0.0530(7) -0.0121(7) 0.0049(5) 0.0090(7)
O3 0.0625(6) 0.0786(7) 0.0618(6) 0.0027(5) 0.0182(4) 0.0042(5)
O4 0.0528(5) 0.0810(6) 0.0562(5) -0.0071(4) 0.0060(4) 0.0061(4)
C11 0.0552(7) 0.0510(7) 0.0549(7) 0.0047(5) 0.0055(6) 0.0019(5)
C12 0.0552(7) 0.0541(7) 0.0549(7) 0.0022(5) 0.0032(6) 0.0037(5)
C13 0.0687(9) 0.0677(8) 0.0567(8) -0.0038(6) 0.0048(6) 0.0068(7)
C14 0.0765(10) 0.0773(10) 0.0605(8) -0.0068(7) -0.0071(7) 0.0022(8)
C15 0.0623(9) 0.0837(10) 0.0726(10) -0.0001(8) -0.0079(7) -0.0012(7)
C16 0.0565(8) 0.0677(8) 0.0682(9) 0.0040(6) 0.0058(6) 0.0013(6)
C17 0.0572(7) 0.0559(7) 0.0556(7) 0.0046(6) 0.0103(6) 0.0009(6)
C18 0.0594(8) 0.0675(8) 0.0624(8) -0.0014(6) 0.0152(6) 0.0059(6)
C19 0.0578(9) 0.0858(11) 0.0899(11) -0.0041(9) 0.0063(8) 0.0054(7)
O5 0.0599(6) 0.0836(7) 0.0900(8) 0.0101(6) 0.0235(5) 0.0033(5)
O6 0.0580(6) 0.0826(7) 0.0681(6) -0.0029(5) 0.0160(5) 0.0001(5)
C20 0.0533(7) 0.0671(8) 0.0508(7) 0.0033(6) 0.0081(5) -0.0064(6)
C21 0.0526(7) 0.0752(9) 0.0492(7) 0.0048(6) 0.0056(6) -0.0025(6)
C22 0.0678(9) 0.0692(9) 0.0634(8) 0.0014(7) 0.0027(7) -0.0003(7)
C23 0.0726(10) 0.0723(9) 0.0730(9) 0.0023(7) 0.0039(7) -0.0180(8)
C24 0.0554(8) 0.0847(10) 0.0634(8) -0.0012(7) 0.0082(6) -0.0162(7)
C25 0.0525(7) 0.0755(9) 0.0447(6) -0.0029(6) 0.0044(5) -0.0033(6)

loop_
_atom_type_symbol
_atom_type_description
_atom_type_scat_dispersion_real
_atom_type_scat_dispersion_imag
_atom_type_scat_source
C C 0.0181 0.0091 'International Tables Vol C Tables 4.2.6.8 and 6.1.1.4'
H H 0.0000 0.0000 'International Tables Vol C Tables 4.2.6.8 and 6.1.1.4'
N N 0.0311 0.0180 'International Tables Vol C Tables 4.2.6.8 and 6.1.1.4'
O O 0.0492 0.0322 'International Tables Vol C Tables 4.2.6.8 and 6.1.1.4'

loop_
_geom_angle_atom_site_label_1
_geom_angle_atom_site_label_2
_geom_angle_atom_site_label_3
_geom_angle
_geom_angle_site_symmetry_1
_geom_angle_site_symmetry_3
_geom_angle_publ_flag
H1A N1 H1B 120.0 . . ?
C7 N1 H1A 120.0 . . ?
C7 N1 H1B 120.0 . . ?
C2 C1 C7 124.92(12) . . ?
C6 C1 C2 118.35(12) . . ?
C6 C1 C7 116.73(12) . . ?
C2 O2 C8 119.90(10) . . ?
O2 C2 C1 117.55(11) . . ?
O2 C2 C3 122.47(13) . . ?
C3 C2 C1 119.97(13) . . ?
C2 C3 H3 120.0 . . ?
C4 C3 C2 119.99(15) . . ?
C4 C3 H3 120.0 . . ?
C3 C4 H4 119.6 . . ?
C3 C4 C5 120.84(14) . . ?
C5 C4 H4 119.6 . . ?
C4 C5 H5 120.3 . . ?
C6 C5 C4 119.37(15) . . ?
C6 C5 H5 120.3 . . ?
C1 C6 H6 119.3 . . ?
C5 C6 C1 121.47(15) . . ?
C5 C6 H6 119.3 . . ?
O1 C7 N1 120.18(12) . . ?
O1 C7 C1 119.82(12) . . ?
N1 C7 C1 119.99(11) . . ?
O2 C8 H8A 110.3 . . ?
O2 C8 H8B 110.3 . . ?
O2 C8 C9 106.87(12) . . ?
H8A C8 H8B 108.6 . . ?
C9 C8 H8A 110.3 . . ?
C9 C8 H8B 110.3 . . ?
C8 C9 H9A 109.5 . . ?
C8 C9 H9B 109.5 . . ?
C8 C9 H9C 109.5 . . ?
H9A C9 H9B 109.5 . . ?
H9A C9 H9C 109.5 . . ?
H9B C9 H9C 109.5 . . ?
H2A N2 H2B 120.0 . . ?
C17 N2 H2A 120.0 . . ?
C17 N2 H2B 120.0 . . ?
C12 O4 C18 119.66(10) . . ?
C12 C11 C17 125.09(12) . . ?
C16 C11 C12 118.32(12) . . ?
C16 C11 C17 116.59(12) . . ?
O4 C12 C11 117.73(11) . . ?
O4 C12 C13 122.52(12) . . ?
C13 C12 C11 119.75(13) . . ?
C12 C13 H13 120.0 . . ?
C14 C13 C12 120.02(14) . . ?
C14 C13 H13 120.0 . . ?
C13 C14 H14 119.5 . . ?
C13 C14 C15 121.06(14) . . ?
C15 C14 H14 119.5 . . ?
C14 C15 H15 120.4 . . ?
C14 C15 C16 119.14(14) . . ?
C16 C15 H15 120.4 . . ?
C11 C16 H16 119.1 . . ?
C15 C16 C11 121.72(14) . . ?
C15 C16 H16 119.1 . . ?
N2 C17 C11 119.81(11) . . ?
O3 C17 N2 120.31(12) . . ?
O3 C17 C11 119.87(12) . . ?
O4 C18 H18A 110.3 . . ?
O4 C18 H18B 110.3 . . ?
O4 C18 C19 107.12(12) . . ?
H18A C18 H18B 108.5 . . ?
C19 C18 H18A 110.3 . . ?
C19 C18 H18B 110.3 . . ?
C18 C19 H19A 109.5 . . ?
C18 C19 H19B 109.5 . . ?
C18 C19 H19C 109.5 . . ?
H19A C19 H19B 109.5 . . ?
H19A C19 H19C 109.5 . . ?
H19B C19 H19C 109.5 . . ?
C21 O5 H5A 109.5 . . ?
C25 O6 H6A 109.5 . . ?
C21 C20 H20 120.0 . . ?
C25 C20 H20 120.0 . . ?
C25 C20 C21 120.01(12) . . ?
O5 C21 C20 116.34(12) . . ?
O5 C21 C22 123.13(13) . . ?
C22 C21 C20 120.53(13) . . ?
C21 C22 H22 120.6 . . ?
C23 C22 C21 118.76(14) . . ?
C23 C22 H22 120.6 . . ?
C22 C23 H23 119.2 . . ?
C22 C23 C24 121.59(14) . . ?
C24 C23 H23 119.2 . . ?
C23 C24 H24 120.5 . . ?
C23 C24 C25 118.94(13) . . ?
C25 C24 H24 120.5 . . ?
O6 C25 C20 122.25(12) . . ?
O6 C25 C24 117.58(12) . . ?
C20 C25 C24 120.17(13) . . ?

loop_
_geom_bond_atom_site_label_1
_geom_bond_atom_site_label_2
_geom_bond_distance
_geom_bond_site_symmetry_2
_geom_bond_publ_flag
O1 C7 1.2472(15) . ?
N1 H1A 0.8600 . ?
N1 H1B 0.8600 . ?
N1 C7 1.3174(18) . ?
C1 C2 1.4095(18) . ?
C1 C6 1.393(2) . ?
C1 C7 1.4998(18) . ?
O2 C2 1.3625(16) . ?
O2 C8 1.4306(15) . ?
C2 C3 1.3948(19) . ?
C3 H3 0.9300 . ?
C3 C4 1.377(2) . ?
C4 H4 0.9300 . ?
C4 C5 1.384(2) . ?
C5 H5 0.9300 . ?
C5 C6 1.382(2) . ?
C6 H6 0.9300 . ?
C8 H8A 0.9700 . ?
C8 H8B 0.9700 . ?
C8 C9 1.497(2) . ?
C9 H9A 0.9600 . ?
C9 H9B 0.9600 . ?
C9 H9C 0.9600 . ?
N2 H2A 0.8600 . ?
N2 H2B 0.8600 . ?
N2 C17 1.3197(18) . ?
O3 C17 1.2500(15) . ?
O4 C12 1.3656(16) . ?
O4 C18 1.4351(15) . ?
C11 C12 1.4115(18) . ?
C11 C16 1.392(2) . ?
C11 C17 1.4946(18) . ?
C12 C13 1.3931(19) . ?
C13 H13 0.9300 . ?
C13 C14 1.379(2) . ?
C14 H14 0.9300 . ?
C14 C15 1.379(2) . ?
C15 H15 0.9300 . ?
C15 C16 1.380(2) . ?
C16 H16 0.9300 . ?
C18 H18A 0.9700 . ?
C18 H18B 0.9700 . ?
C18 C19 1.497(2) . ?
C19 H19A 0.9600 . ?
C19 H19B 0.9600 . ?
C19 H19C 0.9600 . ?
O5 H5A 0.8200 . ?
O5 C21 1.3678(16) . ?
O6 H6A 0.8200 . ?
O6 C25 1.3691(17) . ?
C20 H20 0.9300 . ?
C20 C21 1.3858(19) . ?
C20 C25 1.3812(19) . ?
C21 C22 1.385(2) . ?
C22 H22 0.9300 . ?
C22 C23 1.381(2) . ?
C23 H23 0.9300 . ?
C23 C24 1.384(2) . ?
C24 H24 0.9300 . ?
C24 C25 1.390(2) . ?

loop_
_geom_hbond_atom_site_label_D
_geom_hbond_atom_site_label_H
_geom_hbond_atom_site_label_A
_geom_hbond_distance_DH
_geom_hbond_distance_HA
_geom_hbond_distance_DA
_geom_hbond_angle_DHA
_geom_hbond_site_symmetry_A
_geom_hbond_publ_flag
N1 H1A O3 0.86 2.12 2.9807(15) 176.5 4_575 yes
N1 H1B O2 0.86 1.97 2.6369(14) 134.0 . yes
N2 H2A O1 0.86 2.17 2.9603(16) 152.8 4_576 yes
N2 H2B O4 0.86 1.97 2.6418(14) 134.0 . yes
O5 H5A O1 0.82 1.89 2.6886(15) 165.9 4_576 yes
O6 H6A O3 0.82 1.94 2.7550(14) 171.8 2_746 yes

loop_
_geom_torsion_atom_site_label_1
_geom_torsion_atom_site_label_2
_geom_torsion_atom_site_label_3
_geom_torsion_atom_site_label_4
_geom_torsion
_geom_torsion_site_symmetry_1
_geom_torsion_site_symmetry_2
_geom_torsion_site_symmetry_3
_geom_torsion_site_symmetry_4
_geom_torsion_publ_flag
C1 C2 C3 C4 0.7(2) . . . . ?
O2 C2 C3 C4 -179.37(13) . . . . ?
C2 C1 C6 C5 -1.5(2) . . . . ?
C2 C1 C7 O1 -179.04(12) . . . . ?
C2 C1 C7 N1 0.86(19) . . . . ?
C2 O2 C8 C9 178.83(12) . . . . ?
C2 C3 C4 C5 -1.3(2) . . . . ?
C3 C4 C5 C6 0.6(2) . . . . ?
C4 C5 C6 C1 0.9(2) . . . . ?
C6 C1 C2 O2 -179.25(11) . . . . ?
C6 C1 C2 C3 0.73(19) . . . . ?
C6 C1 C7 O1 1.16(18) . . . . ?
C6 C1 C7 N1 -178.93(12) . . . . ?
C7 C1 C2 O2 0.95(19) . . . . ?
C7 C1 C2 C3 -179.06(13) . . . . ?
C7 C1 C6 C5 178.31(13) . . . . ?
C8 O2 C2 C1 -179.28(12) . . . . ?
C8 O2 C2 C3 0.7(2) . . . . ?
O4 C12 C13 C14 -179.21(13) . . . . ?
C11 C12 C13 C14 0.1(2) . . . . ?
C12 O4 C18 C19 -177.77(12) . . . . ?
C12 C11 C16 C15 0.0(2) . . . . ?
C12 C11 C17 N2 -2.3(2) . . . . ?
C12 C11 C17 O3 177.19(12) . . . . ?
C12 C13 C14 C15 0.0(2) . . . . ?
C13 C14 C15 C16 -0.1(2) . . . . ?
C14 C15 C16 C11 0.1(2) . . . . ?
C16 C11 C12 O4 179.23(11) . . . . ?
C16 C11 C12 C13 -0.13(19) . . . . ?
C16 C11 C17 N2 176.38(13) . . . . ?
C16 C11 C17 O3 -4.13(18) . . . . ?
C17 C11 C12 O4 -2.10(19) . . . . ?
C17 C11 C12 C13 178.54(12) . . . . ?
C17 C11 C16 C15 -178.76(13) . . . . ?
C18 O4 C12 C11 178.95(11) . . . . ?
C18 O4 C12 C13 -1.71(19) . . . . ?
O5 C21 C22 C23 -179.77(14) . . . . ?
C20 C21 C22 C23 0.5(2) . . . . ?
C21 C20 C25 O6 178.74(12) . . . . ?
C21 C20 C25 C24 -0.9(2) . . . . ?
C21 C22 C23 C24 -0.3(2) . . . . ?
C22 C23 C24 C25 -0.5(2) . . . . ?
C23 C24 C25 O6 -178.60(13) . . . . ?
C23 C24 C25 C20 1.0(2) . . . . ?
C25 C20 C21 O5 -179.66(12) . . . . ?
C25 C20 C21 C22 0.1(2) . . . . ?
